data_4320398
loop_
_publ_author_name
'Hiroyasu Sugiyama'
'Yong-Shou Lin'
Hossain
'Kazuko Matsumoto'

_publ_section_title
;
 Facile Allylic C-H Bond Activation on the Bridging Disulfide Ligand in
 the RuIII Dinuclear Complex Having a Conjugated RuSSRu Core
;
_journal_name_full 'Inorganic Chemistry'
_journal_page_first 5547
_journal_page_last 5552
_journal_paper_doi 10.1021/ic010422p
_journal_volume 40
_journal_year 2001
_chemical_formula_sum 'C33 H62 F12 N6 O24 P4 Ru2 S6'
_chemical_formula_weight 1673.27
_chemical_name_systematic
;
?
;
_space_group_IT_number 14
_symmetry_cell_setting monoclinic
_symmetry_space_group_name_Hall '-P 2ybc'
_symmetry_space_group_name_H-M 'P 1 21/c 1'
_atom_sites_solution_hydrogens geom
_atom_sites_solution_primary direct
_atom_sites_solution_secondary difmap
_audit_creation_method SHELXL-97
_cell_angle_alpha 90.00
_cell_angle_beta 92.039(4)
_cell_angle_gamma 90.00
_cell_formula_units_Z 4
_cell_length_a 12.0626(18)
_cell_length_b 20.535(3)
_cell_length_c 26.819(4)
_cell_measurement_temperature 293(2)
_cell_volume 6639.0(17)
_computing_structure_refinement 'SHELXL-97 (Sheldrick, 1997)'
_computing_structure_solution 'SHELXS-97 (Sheldrick, 1990)'
_diffrn_ambient_temperature 293(2)
_diffrn_measured_fraction_theta_full 0.991
_diffrn_measured_fraction_theta_max 0.991
_diffrn_measurement_device_type 'CCD area detector'
_diffrn_radiation_monochromator graphite
_diffrn_radiation_source 'fine-focus sealed tube'
_diffrn_radiation_type MoK?a
_diffrn_radiation_wavelength 0.71073
_diffrn_reflns_av_R_equivalents 0.1308
_diffrn_reflns_av_sigmaI/netI 0.2014
_diffrn_reflns_limit_h_max 15
_diffrn_reflns_limit_h_min -8
_diffrn_reflns_limit_k_max 26
_diffrn_reflns_limit_k_min -26
_diffrn_reflns_limit_l_max 34
_diffrn_reflns_limit_l_min -32
_diffrn_reflns_number 42523
_diffrn_reflns_theta_full 27.57
_diffrn_reflns_theta_max 27.57
_diffrn_reflns_theta_min 1.25
_exptl_absorpt_coefficient_mu 0.846
_exptl_crystal_colour yellow
_exptl_crystal_density_diffrn 1.674
_exptl_crystal_density_method 'not measured'
_exptl_crystal_F_000 3384
_exptl_crystal_size_max 0.20
_exptl_crystal_size_mid 0.15
_exptl_crystal_size_min 0.15
_refine_diff_density_max 0.871
_refine_diff_density_min -0.523
_refine_diff_density_rms 0.103
_refine_ls_extinction_method none
_refine_ls_goodness_of_fit_ref 0.844
_refine_ls_hydrogen_treatment mixed
_refine_ls_matrix_type full
_refine_ls_number_parameters 806
_refine_ls_number_reflns 15217
_refine_ls_number_restraints 0
_refine_ls_restrained_S_all 0.844
_refine_ls_R_factor_all 0.2413
_refine_ls_R_factor_gt 0.0806
_refine_ls_shift/su_max 4.522
_refine_ls_shift/su_mean 0.219
_refine_ls_structure_factor_coef Fsqd
_refine_ls_weighting_details 'calc w=1/[?s^2^(Fo^2^)+(0.1197P)^2^+0.0000P] where P=(Fo^2^+2Fc^2^)/3'
_refine_ls_weighting_scheme calc
_refine_ls_wR_factor_gt 0.1972
_refine_ls_wR_factor_ref 0.2623
_reflns_number_gt 4395
_reflns_number_total 15217
_reflns_threshold_expression >2sigma(I)
_cod_data_source_file ic010422p_4.cif
_cod_data_source_block C33H62F12N6O24P4Ru2S6
_cod_original_cell_volume 6639.0(18)
_cod_database_code 4320398

loop_
_symmetry_equiv_pos_as_xyz
'x, y, z'
'-x, y+1/2, -z+1/2'
'-x, -y, -z'
'x, -y-1/2, z-1/2'

loop_
_atom_site_label
_atom_site_type_symbol
_atom_site_fract_x
_atom_site_fract_y
_atom_site_fract_z
_atom_site_U_iso_or_equiv
_atom_site_adp_type
_atom_site_occupancy
_atom_site_symmetry_multiplicity
_atom_site_calc_flag
_atom_site_refinement_flags
_atom_site_disorder_assembly
_atom_site_disorder_group
Ru1 Ru 0.17121(6) 0.58751(4) 0.35863(3) 0.0763(3) Uani 1 1 d . . .
Ru2 Ru 0.21778(6) 0.52235(4) 0.15308(3) 0.0780(3) Uani 1 1 d . . .
S1 S 0.1666(2) 0.51601(11) 0.29153(11) 0.0827(8) Uani 1 1 d . . .
S2 S 0.1251(2) 0.56261(14) 0.22116(11) 0.0994(9) Uani 1 1 d . . .
P1 P 0.1747(3) 0.49955(16) 0.40961(14) 0.1023(10) Uani 1 1 d . . .
P2 P 0.3565(2) 0.59565(14) 0.35566(13) 0.0926(9) Uani 1 1 d . . .
P3 P 0.0942(2) 0.57773(16) 0.10418(14) 0.0985(10) Uani 1 1 d . . .
P4 P 0.3389(2) 0.60544(14) 0.15684(13) 0.0921(9) Uani 1 1 d . . .
N1 N 0.1722(6) 0.6502(4) 0.4193(4) 0.087(3) Uani 1 1 d . . .
N2 N 0.1539(6) 0.6704(4) 0.3142(3) 0.082(2) Uani 1 1 d . . .
N3 N -0.0045(7) 0.5914(4) 0.3646(3) 0.083(2) Uani 1 1 d . . .
N4 N 0.2964(7) 0.4875(4) 0.0919(4) 0.085(2) Uani 1 1 d . . .
N5 N 0.3275(7) 0.4631(4) 0.1971(4) 0.086(3) Uani 1 1 d . . .
N6 N 0.1249(6) 0.4352(4) 0.1438(3) 0.083(3) Uani 1 1 d . . .
O1 O 0.1613(10) 0.5187(5) 0.4654(4) 0.174(4) Uani 1 1 d . . .
O2 O 0.0782(8) 0.4540(4) 0.3951(4) 0.152(4) Uani 1 1 d . . .
O3 O 0.2771(8) 0.4541(5) 0.4151(5) 0.165(4) Uani 1 1 d . . .
O4 O 0.4352(6) 0.5682(4) 0.3963(4) 0.128(3) Uani 1 1 d . . .
O5 O 0.4056(6) 0.5624(4) 0.3083(3) 0.119(3) Uani 1 1 d . . .
O6 O 0.3897(6) 0.6694(4) 0.3527(4) 0.152(4) Uani 1 1 d . . .
O7 O -0.0244(5) 0.5565(4) 0.1161(3) 0.113(2) Uani 1 1 d . . .
O8 O 0.0951(9) 0.6450(6) 0.0944(8) 0.276(10) Uani 1 1 d . . .
O9 O 0.0999(10) 0.5544(8) 0.0435(5) 0.214(6) Uani 1 1 d . . .
O10 O 0.4595(6) 0.5845(4) 0.1715(3) 0.125(3) Uani 1 1 d . . .
O11 O 0.3141(6) 0.6578(4) 0.1975(4) 0.136(3) Uani 1 1 d . . .
O12 O 0.3441(8) 0.6441(5) 0.1089(4) 0.152(4) Uani 1 1 d . . .
C1 C 0.0316(10) 0.4802(7) 0.2837(7) 0.124(5) Uani 1 1 d . . .
H1 H -0.011(10) 0.483(6) 0.314(5) 0.149 Uiso 1 1 calc . . .
C2 C -0.0256(9) 0.5153(6) 0.2387(6) 0.119(4) Uani 1 1 d . . .
C3 C -0.1104(15) 0.5552(12) 0.2449(7) 0.278(13) Uani 1 1 d . . .
H3A H -0.0985 0.5950 0.2271 0.416 Uiso 1 1 calc R . .
H3B H -0.1165 0.5646 0.2798 0.416 Uiso 1 1 calc R . .
H3C H -0.1775 0.5350 0.2324 0.416 Uiso 1 1 calc R . .
C4 C 0.024(2) 0.4207(10) 0.2627(8) 0.224(10) Uani 1 1 d . . .
H4A H -0.0092 0.3880 0.2834 0.269 Uiso 1 1 calc R . .
H4B H 0.0928 0.4052 0.2490 0.269 Uiso 1 1 calc R . .
C5 C -0.0800(17) 0.4615(10) 0.2128(7) 0.224(10) Uani 1 1 d . . .
H5A H -0.0622 0.4559 0.1781 0.269 Uiso 1 1 calc R . .
H5B H -0.1584 0.4560 0.2186 0.269 Uiso 1 1 calc R . .
C6 C 0.183(2) 0.4766(10) 0.5067(8) 0.292(15) Uani 1 1 d . . .
H6A H 0.1350 0.4393 0.5040 0.439 Uiso 1 1 calc R . .
H6B H 0.1693 0.4995 0.5371 0.439 Uiso 1 1 calc R . .
H6C H 0.2588 0.4627 0.5069 0.439 Uiso 1 1 calc R . .
C7 C 0.0558(14) 0.3905(7) 0.4175(6) 0.202(9) Uani 1 1 d . . .
H7A H 0.1211 0.3753 0.4354 0.303 Uiso 1 1 calc R . .
H7B H 0.0354 0.3599 0.3916 0.303 Uiso 1 1 calc R . .
H7C H -0.0038 0.3946 0.4400 0.303 Uiso 1 1 calc R . .
C8 C 0.3216(16) 0.4170(8) 0.3764(7) 0.202(8) Uani 1 1 d . . .
H8A H 0.3642 0.3816 0.3904 0.303 Uiso 1 1 calc R . .
H8B H 0.3686 0.4442 0.3570 0.303 Uiso 1 1 calc R . .
H8C H 0.2623 0.4001 0.3553 0.303 Uiso 1 1 calc R . .
C9 C 0.4394(14) 0.5877(9) 0.4450(6) 0.195(8) Uani 1 1 d . . .
H9A H 0.4233 0.6334 0.4467 0.292 Uiso 1 1 calc R . .
H9B H 0.5122 0.5796 0.4593 0.292 Uiso 1 1 calc R . .
H9C H 0.3856 0.5639 0.4632 0.292 Uiso 1 1 calc R . .
C10 C 0.5183(9) 0.5574(6) 0.2962(5) 0.126(4) Uani 1 1 d . . .
H10A H 0.5455 0.5995 0.2871 0.188 Uiso 1 1 calc R . .
H10B H 0.5252 0.5279 0.2687 0.188 Uiso 1 1 calc R . .
H10C H 0.5607 0.5413 0.3246 0.188 Uiso 1 1 calc R . .
C11 C 0.4892(14) 0.7041(8) 0.3593(9) 0.260(12) Uani 1 1 d . . .
H11A H 0.4746 0.7455 0.3743 0.390 Uiso 1 1 calc R . .
H11B H 0.5216 0.7106 0.3275 0.390 Uiso 1 1 calc R . .
H11C H 0.5396 0.6798 0.3807 0.390 Uiso 1 1 calc R . .
C12 C -0.1277(8) 0.5803(6) 0.0895(5) 0.125(4) Uani 1 1 d . . .
H12A H -0.1154 0.5834 0.0544 0.187 Uiso 1 1 calc R . .
H12B H -0.1469 0.6224 0.1022 0.187 Uiso 1 1 calc R . .
H12C H -0.1872 0.5503 0.0949 0.187 Uiso 1 1 calc R . .
C13 C 0.0660(13) 0.6977(9) 0.1241(6) 0.190(9) Uani 1 1 d . . .
H13A H -0.0087 0.7108 0.1155 0.285 Uiso 1 1 calc R . .
H13B H 0.1155 0.7334 0.1186 0.285 Uiso 1 1 calc R . .
H13C H 0.0711 0.6852 0.1586 0.285 Uiso 1 1 calc R . .
C14 C 0.0791(19) 0.5781(8) -0.0015(7) 0.213(10) Uani 1 1 d . . .
H14A H 0.0258 0.6127 0.0002 0.319 Uiso 1 1 calc R . .
H14B H 0.0500 0.5442 -0.0229 0.319 Uiso 1 1 calc R . .
H14C H 0.1465 0.5947 -0.0147 0.319 Uiso 1 1 calc R . .
C15 C 0.5431(14) 0.5660(11) 0.1460(7) 0.264(13) Uani 1 1 d . . .
H15A H 0.5245 0.5266 0.1284 0.396 Uiso 1 1 calc R . .
H15B H 0.6059 0.5584 0.1682 0.396 Uiso 1 1 calc R . .
H15C H 0.5610 0.5994 0.1225 0.396 Uiso 1 1 calc R . .
C16 C 0.3880(9) 0.7073(6) 0.2161(6) 0.144(5) Uani 1 1 d . . .
H16A H 0.4502 0.6875 0.2335 0.216 Uiso 1 1 calc R . .
H16B H 0.3497 0.7351 0.2386 0.216 Uiso 1 1 calc R . .
H16C H 0.4137 0.7327 0.1888 0.216 Uiso 1 1 calc R . .
C17 C 0.3921(18) 0.6677(15) 0.0778(9) 0.34(2) Uani 1 1 d . . .
H17A H 0.3408 0.6853 0.0531 0.512 Uiso 1 1 calc R . .
H17B H 0.4380 0.6356 0.0626 0.512 Uiso 1 1 calc R . .
H17C H 0.4378 0.7020 0.0914 0.512 Uiso 1 1 calc R . .
C18 C 0.1619(8) 0.6868(6) 0.4503(5) 0.092(3) Uani 1 1 d . . .
C19 C 0.1504(9) 0.7334(6) 0.4885(5) 0.129(5) Uani 1 1 d . . .
H19A H 0.1574 0.7763 0.4748 0.194 Uiso 1 1 calc R . .
H19B H 0.2072 0.7267 0.5139 0.194 Uiso 1 1 calc R . .
H19C H 0.0788 0.7288 0.5026 0.194 Uiso 1 1 calc R . .
C20 C 0.1391(8) 0.7138(6) 0.2903(5) 0.093(4) Uani 1 1 d . . .
C21 C 0.1211(11) 0.7715(6) 0.2568(5) 0.144(5) Uani 1 1 d . . .
H21A H 0.1862 0.7788 0.2380 0.216 Uiso 1 1 calc R . .
H21B H 0.1066 0.8093 0.2766 0.216 Uiso 1 1 calc R . .
H21C H 0.0589 0.7635 0.2343 0.216 Uiso 1 1 calc R . .
C22 C -0.0933(9) 0.6014(5) 0.3694(4) 0.087(3) Uani 1 1 d . . .
C23 C -0.2129(9) 0.6116(6) 0.3741(5) 0.121(4) Uani 1 1 d . . .
H23A H -0.2427 0.6324 0.3445 0.182 Uiso 1 1 calc R . .
H23B H -0.2254 0.6387 0.4025 0.182 Uiso 1 1 calc R . .
H23C H -0.2487 0.5703 0.3783 0.182 Uiso 1 1 calc R . .
C24 C 0.3345(9) 0.4640(5) 0.0577(5) 0.094(3) Uani 1 1 d . . .
C25 C 0.3793(11) 0.4327(6) 0.0151(5) 0.144(5) Uani 1 1 d . . .
H25A H 0.3526 0.3888 0.0129 0.216 Uiso 1 1 calc R . .
H25B H 0.4588 0.4325 0.0183 0.216 Uiso 1 1 calc R . .
H25C H 0.3565 0.4560 -0.0146 0.216 Uiso 1 1 calc R . .
C26 C 0.3815(9) 0.4283(5) 0.2187(5) 0.096(4) Uani 1 1 d . . .
C27 C 0.4579(11) 0.3833(6) 0.2448(7) 0.187(8) Uani 1 1 d . . .
H27A H 0.4749 0.3478 0.2230 0.280 Uiso 1 1 calc R . .
H27B H 0.4240 0.3668 0.2740 0.280 Uiso 1 1 calc R . .
H27C H 0.5250 0.4059 0.2543 0.280 Uiso 1 1 calc R . .
C28 C 0.0945(9) 0.3853(7) 0.1352(4) 0.092(3) Uani 1 1 d . . .
C29 C 0.0509(10) 0.3194(5) 0.1238(5) 0.115(4) Uani 1 1 d . . .
H29A H -0.0204 0.3144 0.1381 0.172 Uiso 1 1 calc R . .
H29B H 0.1011 0.2873 0.1377 0.172 Uiso 1 1 calc R . .
H29C H 0.0439 0.3137 0.0883 0.172 Uiso 1 1 calc R . .
C30 C 0.321(2) 0.2423(11) 0.9839(19) 0.31(2) Uani 1 1 d . . .
F1 F 0.3386(9) 0.1815(6) 0.9839(8) 0.341(10) Uani 1 1 d . . .
F2 F 0.340(2) 0.2512(12) 1.0475(11) 0.52(3) Uani 1 1 d . . .
F3 F 0.3689(16) 0.2836(8) 0.9680(9) 0.361(15) Uani 1 1 d . . .
S3 S 0.1886(4) 0.2557(2) 1.0024(2) 0.1545(17) Uani 1 1 d . . .
O13 O 0.1763(9) 0.3211(5) 1.0139(4) 0.176(4) Uani 1 1 d . . .
O14 O 0.1384(11) 0.2080(6) 1.0254(6) 0.229(6) Uani 1 1 d . . .
O15 O 0.166(2) 0.2433(8) 0.9436(8) 0.426(18) Uani 1 1 d . . .
C31 C 0.234(2) 0.2314(12) 0.3070(9) 0.207(11) Uani 1 1 d . . .
F4 F 0.234(2) 0.1797(8) 0.3173(8) 0.388(16) Uani 1 1 d . . .
F5 F 0.3336(9) 0.2621(5) 0.3217(3) 0.179(3) Uani 1 1 d . . .
F6 F 0.1576(15) 0.2695(11) 0.3197(6) 0.329(9) Uani 1 1 d . . .
S4 S 0.2287(4) 0.2434(3) 0.23797(18) 0.1555(16) Uani 1 1 d . . .
O16 O 0.1245(7) 0.2155(5) 0.2233(4) 0.162(4) Uani 1 1 d . . .
O17 O 0.2282(14) 0.3086(8) 0.2300(8) 0.353(15) Uani 1 1 d . . .
O18 O 0.3262(11) 0.2115(12) 0.2262(6) 0.365(14) Uani 1 1 d . . .
C32 C 0.367(3) 0.8784(15) 0.0738(15) 0.30(2) Uani 1 1 d . . .
F7 F 0.4156(16) 0.9337(10) 0.0829(8) 0.378(11) Uani 1 1 d . . .
F8 F 0.4314(18) 0.8366(9) 0.1076(12) 0.415(14) Uani 1 1 d . . .
F9 F 0.277(3) 0.8737(15) 0.0559(11) 0.55(3) Uani 1 1 d . . .
S5 S 0.2748(5) 0.8925(3) 0.1413(3) 0.184(2) Uani 1 1 d . . .
O19 O 0.2243(17) 0.9477(8) 0.1314(9) 0.329(11) Uani 1 1 d . . .
O20 O 0.2149(12) 0.8385(7) 0.1476(8) 0.306(10) Uani 1 1 d . . .
O21 O 0.344(2) 0.8929(11) 0.1829(8) 0.419(16) Uani 1 1 d . . .
F12 F 0.4749(10) 0.6287(8) 0.8817(8) 0.292(9) Uani 1 1 d . . .
S6 S 0.3074(6) 0.6085(4) 0.9066(3) 0.219(3) Uani 1 1 d . . .
O22 O 0.3332(10) 0.5515(7) 0.9267(6) 0.223(6) Uani 1 1 d . . .
O23 O 0.1850(11) 0.6186(10) 0.8971(5) 0.309(10) Uani 1 1 d . . .
O24 O 0.3502(14) 0.6707(10) 0.9438(6) 0.320(11) Uani 1 1 d . . .
F11 F 0.3297(16) 0.5745(10) 0.8276(7) 0.326(9) Uani 1 1 d . . .
F10 F 0.3271(16) 0.6727(10) 0.8379(7) 0.330(9) Uani 1 1 d . . .
C33 C 0.366(5) 0.6208(15) 0.8565(14) 0.31(2) Uani 1 1 d . . .

loop_
_atom_site_aniso_label
_atom_site_aniso_U_11
_atom_site_aniso_U_22
_atom_site_aniso_U_33
_atom_site_aniso_U_23
_atom_site_aniso_U_13
_atom_site_aniso_U_12
Ru1 0.0600(5) 0.0773(5) 0.0909(7) -0.0023(5) -0.0086(4) 0.0064(4)
Ru2 0.0590(5) 0.0789(5) 0.0961(7) -0.0067(5) 0.0034(4) 0.0088(4)
S1 0.0749(17) 0.0694(15) 0.104(2) -0.0026(14) -0.0012(14) 0.0038(12)
S2 0.098(2) 0.104(2) 0.097(2) 0.0046(17) 0.0140(16) 0.0396(16)
P1 0.087(2) 0.104(2) 0.114(3) 0.020(2) -0.0229(18) 0.0060(17)
P2 0.0606(17) 0.091(2) 0.125(3) -0.0072(19) -0.0134(17) 0.0084(14)
P3 0.080(2) 0.096(2) 0.120(3) 0.0143(19) 0.0013(17) 0.0130(16)
P4 0.0727(19) 0.0839(19) 0.120(3) -0.0076(19) 0.0051(17) 0.0023(14)
N1 0.059(5) 0.090(6) 0.111(8) -0.003(6) -0.015(5) 0.010(4)
N2 0.063(5) 0.083(6) 0.098(7) -0.018(5) -0.005(5) 0.010(4)
N3 0.071(6) 0.092(6) 0.084(6) -0.007(5) -0.013(5) 0.001(5)
N4 0.070(5) 0.070(5) 0.117(8) -0.006(5) 0.004(5) -0.005(4)
N5 0.070(6) 0.071(6) 0.118(8) 0.004(5) 0.009(5) 0.005(4)
N6 0.066(5) 0.091(6) 0.091(7) 0.010(6) -0.005(4) -0.006(5)
O1 0.266(13) 0.156(9) 0.102(8) 0.041(7) 0.017(7) 0.015(8)
O2 0.144(8) 0.124(7) 0.185(10) 0.061(7) -0.043(6) -0.039(6)
O3 0.143(8) 0.148(8) 0.203(11) 0.077(8) 0.008(7) 0.040(7)
O4 0.089(6) 0.158(7) 0.135(8) 0.010(6) -0.037(5) -0.005(5)
O5 0.063(5) 0.154(6) 0.141(7) -0.038(6) 0.008(4) 0.001(4)
O6 0.073(5) 0.116(6) 0.266(12) -0.007(7) -0.023(6) -0.016(4)
O7 0.054(4) 0.119(5) 0.165(8) 0.011(5) -0.023(4) -0.006(4)
O8 0.117(9) 0.138(10) 0.56(3) 0.102(14) -0.110(13) -0.025(7)
O9 0.159(10) 0.316(18) 0.164(12) 0.010(12) -0.038(9) 0.081(10)
O10 0.061(5) 0.151(7) 0.162(8) 0.019(6) 0.008(5) 0.001(4)
O11 0.106(6) 0.095(5) 0.208(9) -0.066(6) 0.023(6) -0.017(4)
O12 0.126(8) 0.161(8) 0.171(10) 0.071(8) 0.008(7) -0.028(6)
C1 0.084(9) 0.099(9) 0.191(16) -0.004(10) 0.027(9) -0.033(7)
C2 0.055(7) 0.129(10) 0.170(13) -0.031(10) -0.041(7) 0.007(7)
C3 0.209(19) 0.46(3) 0.167(17) -0.03(2) 0.013(14) 0.22(2)
C4 0.31(3) 0.168(17) 0.19(2) 0.039(16) -0.074(18) -0.038(16)
C5 0.24(2) 0.25(2) 0.18(2) -0.081(18) 0.011(17) -0.104(18)
C6 0.50(5) 0.22(2) 0.15(2) 0.032(18) -0.10(2) -0.01(2)
C7 0.25(2) 0.141(12) 0.212(19) 0.088(13) -0.078(15) -0.084(12)
C8 0.21(2) 0.150(15) 0.25(2) 0.004(14) 0.038(17) 0.029(13)
C9 0.169(17) 0.30(2) 0.115(14) -0.022(15) -0.037(11) -0.032(14)
C10 0.066(8) 0.153(11) 0.158(12) -0.029(9) 0.013(7) 0.015(7)
C11 0.146(16) 0.182(16) 0.45(4) -0.014(19) -0.062(19) -0.075(13)
C12 0.066(7) 0.157(11) 0.150(12) 0.004(9) -0.039(7) 0.013(7)
C13 0.169(15) 0.221(19) 0.184(15) -0.133(15) 0.069(12) -0.043(14)
C14 0.34(3) 0.159(15) 0.141(17) -0.032(13) 0.058(18) -0.038(16)
C15 0.142(16) 0.42(3) 0.24(2) 0.10(2) 0.090(15) 0.158(19)
C16 0.092(9) 0.111(9) 0.229(17) -0.019(10) -0.006(9) -0.010(7)
C17 0.18(2) 0.56(5) 0.29(3) 0.24(4) 0.10(2) 0.15(3)
C18 0.073(7) 0.105(9) 0.097(10) -0.019(7) -0.010(6) 0.008(6)
C19 0.099(9) 0.145(10) 0.142(12) -0.069(10) -0.010(8) 0.019(7)
C20 0.066(7) 0.085(8) 0.129(11) -0.005(8) 0.003(7) 0.012(6)
C21 0.157(13) 0.115(10) 0.164(14) 0.045(10) 0.044(10) 0.051(9)
C22 0.060(7) 0.108(8) 0.094(8) 0.005(6) -0.001(6) 0.003(6)
C23 0.079(8) 0.144(10) 0.140(11) -0.021(9) -0.014(7) 0.017(7)
C24 0.087(8) 0.088(8) 0.108(10) -0.012(7) 0.024(7) -0.010(6)
C25 0.130(11) 0.145(11) 0.160(13) -0.043(10) 0.058(10) -0.007(9)
C26 0.067(7) 0.083(8) 0.138(11) 0.010(7) -0.009(7) 0.008(6)
C27 0.108(11) 0.123(11) 0.32(2) 0.046(13) -0.068(13) 0.021(8)
C28 0.079(8) 0.112(10) 0.086(8) 0.012(8) 0.010(6) -0.005(7)
C29 0.116(10) 0.099(9) 0.130(11) 0.001(8) 0.009(8) -0.016(7)
C30 0.23(3) 0.102(16) 0.58(7) -0.14(3) -0.08(4) 0.059(16)
F1 0.172(10) 0.186(11) 0.66(3) -0.136(15) -0.003(14) 0.042(8)
F2 0.55(4) 0.31(2) 0.65(5) -0.04(3) -0.44(4) 0.03(2)
F3 0.29(2) 0.275(18) 0.53(3) -0.13(2) 0.26(2) -0.119(16)
S3 0.155(4) 0.116(3) 0.195(5) 0.003(3) 0.047(3) -0.008(3)
O13 0.200(10) 0.135(8) 0.194(11) -0.003(8) 0.037(8) 0.024(7)
O14 0.210(13) 0.179(10) 0.299(18) 0.047(11) 0.031(11) -0.064(9)
O15 0.73(5) 0.251(18) 0.27(2) 0.032(16) -0.30(3) -0.04(2)
C31 0.19(2) 0.186(19) 0.23(3) -0.125(19) -0.102(17) 0.086(17)
F4 0.59(4) 0.204(14) 0.35(2) 0.115(16) -0.24(2) -0.135(18)
F5 0.191(9) 0.193(8) 0.151(8) -0.008(6) -0.045(7) -0.031(7)
F6 0.286(19) 0.42(2) 0.286(18) -0.096(18) 0.031(14) 0.049(17)
S4 0.120(4) 0.193(5) 0.151(4) 0.008(4) -0.029(3) -0.025(3)
O16 0.098(7) 0.174(8) 0.210(11) 0.023(7) -0.043(6) -0.018(6)
O17 0.30(2) 0.213(14) 0.52(3) 0.187(18) -0.23(2) -0.119(14)
O18 0.110(10) 0.71(4) 0.275(18) -0.20(2) 0.037(10) 0.056(16)
C32 0.30(4) 0.20(3) 0.39(5) 0.18(3) -0.15(3) -0.16(3)
F7 0.34(2) 0.35(2) 0.44(3) 0.09(2) -0.017(18) -0.126(18)
F8 0.36(3) 0.273(19) 0.62(4) 0.11(2) 0.16(3) 0.050(17)
F9 0.63(6) 0.51(4) 0.50(4) -0.17(3) -0.19(4) -0.23(4)
S5 0.180(5) 0.120(4) 0.244(6) 0.067(4) -0.095(4) -0.042(3)
O19 0.38(3) 0.155(13) 0.45(3) 0.062(17) 0.00(2) 0.004(14)
O20 0.224(15) 0.158(11) 0.53(3) 0.118(15) -0.008(17) -0.054(10)
O21 0.46(3) 0.42(3) 0.35(3) -0.06(2) -0.32(3) 0.06(2)
F12 0.140(10) 0.309(17) 0.43(3) 0.093(17) -0.011(11) -0.002(9)
S6 0.207(6) 0.201(6) 0.254(8) 0.047(6) 0.102(6) 0.042(5)
O22 0.179(11) 0.195(11) 0.299(17) 0.114(12) 0.066(10) -0.012(9)
O23 0.147(11) 0.55(3) 0.234(15) 0.090(17) 0.068(10) 0.146(15)
O24 0.259(17) 0.41(2) 0.29(2) -0.22(2) 0.013(13) 0.034(15)
F11 0.34(2) 0.35(2) 0.29(2) -0.067(17) 0.031(15) -0.060(17)
F10 0.34(2) 0.287(19) 0.36(2) 0.108(18) -0.026(15) 0.035(16)
C33 0.58(7) 0.14(2) 0.21(4) -0.06(2) -0.04(4) 0.03(4)

loop_
_atom_type_symbol
_atom_type_description
_atom_type_scat_dispersion_real
_atom_type_scat_dispersion_imag
_atom_type_scat_source
C C 0.0033 0.0016 'International Tables Vol C Tables 4.2.6.8 and 6.1.1.4'
H H 0.0000 0.0000 'International Tables Vol C Tables 4.2.6.8 and 6.1.1.4'
N N 0.0061 0.0033 'International Tables Vol C Tables 4.2.6.8 and 6.1.1.4'
O O 0.0106 0.0060 'International Tables Vol C Tables 4.2.6.8 and 6.1.1.4'
F F 0.0171 0.0103 'International Tables Vol C Tables 4.2.6.8 and 6.1.1.4'
P P 0.1023 0.0942 'International Tables Vol C Tables 4.2.6.8 and 6.1.1.4'
S S 0.1246 0.1234 'International Tables Vol C Tables 4.2.6.8 and 6.1.1.4'
Ru Ru -1.2594 0.8363 'International Tables Vol C Tables 4.2.6.8 and 6.1.1.4'

loop_
_geom_angle_atom_site_label_1
_geom_angle_atom_site_label_2
_geom_angle_atom_site_label_3
_geom_angle
_geom_angle_site_symmetry_1
_geom_angle_site_symmetry_3
_geom_angle_publ_flag
N1 Ru1 N2 86.5(3) . . ?
N1 Ru1 N3 84.0(3) . . ?
N2 Ru1 N3 86.1(3) . . ?
N1 Ru1 P2 90.2(2) . . ?
N2 Ru1 P2 89.9(2) . . ?
N3 Ru1 P2 173.2(2) . . ?
N1 Ru1 P1 91.3(3) . . ?
N2 Ru1 P1 174.8(2) . . ?
N3 Ru1 P1 89.0(2) . . ?
P2 Ru1 P1 94.80(12) . . ?
N1 Ru1 S1 178.7(2) . . ?
N2 Ru1 S1 94.2(2) . . ?
N3 Ru1 S1 94.9(2) . . ?
P2 Ru1 S1 90.90(11) . . ?
P1 Ru1 S1 87.88(12) . . ?
N4 Ru2 N6 82.5(3) . . ?
N4 Ru2 N5 87.0(3) . . ?
N6 Ru2 N5 84.1(3) . . ?
N4 Ru2 P4 89.0(2) . . ?
N6 Ru2 P4 170.4(2) . . ?
N5 Ru2 P4 91.1(2) . . ?
N4 Ru2 P3 91.5(3) . . ?
N6 Ru2 P3 91.2(2) . . ?
N5 Ru2 P3 175.3(2) . . ?
P4 Ru2 P3 93.36(12) . . ?
N4 Ru2 S2 178.6(3) . . ?
N6 Ru2 S2 97.2(2) . . ?
N5 Ru2 S2 94.3(2) . . ?
P4 Ru2 S2 91.43(12) . . ?
P3 Ru2 S2 87.20(11) . . ?
C1 S1 S2 84.1(6) . . ?
C1 S1 Ru1 110.3(5) . . ?
S2 S1 Ru1 113.31(13) . . ?
C2 S2 S1 77.2(4) . . ?
C2 S2 Ru2 116.7(4) . . ?
S1 S2 Ru2 115.19(13) . . ?
O2 P1 O3 104.6(6) . . ?
O2 P1 O1 107.0(6) . . ?
O3 P1 O1 99.8(7) . . ?
O2 P1 Ru1 109.6(4) . . ?
O3 P1 Ru1 122.4(4) . . ?
O1 P1 Ru1 112.2(4) . . ?
O4 P2 O6 103.9(5) . . ?
O4 P2 O5 100.0(5) . . ?
O6 P2 O5 105.9(5) . . ?
O4 P2 Ru1 122.8(4) . . ?
O6 P2 Ru1 109.2(3) . . ?
O5 P2 Ru1 113.5(3) . . ?
O8 P3 O7 109.3(6) . . ?
O8 P3 O9 95.6(10) . . ?
O7 P3 O9 100.9(6) . . ?
O8 P3 Ru2 126.4(6) . . ?
O7 P3 Ru2 109.6(3) . . ?
O9 P3 Ru2 111.4(4) . . ?
O12 P4 O10 107.0(5) . . ?
O12 P4 O11 104.3(6) . . ?
O10 P4 O11 102.4(5) . . ?
O12 P4 Ru2 114.0(4) . . ?
O10 P4 Ru2 113.8(3) . . ?
O11 P4 Ru2 114.3(3) . . ?
C18 N1 Ru1 172.4(9) . . ?
C20 N2 Ru1 176.5(9) . . ?
C22 N3 Ru1 171.1(9) . . ?
C24 N4 Ru2 174.6(8) . . ?
C26 N5 Ru2 175.1(9) . . ?
C28 N6 Ru2 166.6(9) . . ?
C6 O1 P1 124.8(12) . . ?
C7 O2 P1 126.1(9) . . ?
C8 O3 P1 125.2(12) . . ?
C9 O4 P2 125.1(10) . . ?
C10 O5 P2 127.5(7) . . ?
C11 O6 P2 134.6(10) . . ?
C12 O7 P3 124.9(7) . . ?
C13 O8 P3 130.7(19) . . ?
C14 O9 P3 139.5(14) . . ?
C15 O10 P4 133.5(11) . . ?
C16 O11 P4 126.7(8) . . ?
C17 O12 P4 151.8(16) . . ?
C4 C1 C2 94.4(15) . . ?
C4 C1 S1 117.9(14) . . ?
C2 C1 S1 106.2(8) . . ?
C3 C2 C5 101.2(15) . . ?
C3 C2 C1 120.9(15) . . ?
C5 C2 C1 101.5(14) . . ?
C3 C2 S2 114.5(14) . . ?
C5 C2 S2 128.2(12) . . ?
C1 C2 S2 91.4(7) . . ?
C1 C4 C5 86.0(14) . . ?
C2 C5 C4 74.5(11) . . ?
N1 C18 C19 178.7(13) . . ?
N2 C20 C21 178.2(13) . . ?
N3 C22 C23 176.9(12) . . ?
N4 C24 C25 178.0(12) . . ?
N5 C26 C27 176.3(14) . . ?
N6 C28 C29 178.5(12) . . ?
F3 C30 F1 131(4) . . ?
F3 C30 F2 104(3) . . ?
F1 C30 F2 95(3) . . ?
F3 C30 S3 119.4(19) . . ?
F1 C30 S3 109(3) . . ?
F2 C30 S3 78(3) . . ?
C30 F2 S3 50.8(11) . . ?
O14 S3 O13 124.1(8) . . ?
O14 S3 O15 106.0(11) . . ?
O13 S3 O15 110.8(9) . . ?
O14 S3 C30 117.8(14) . . ?
O13 S3 C30 109.2(9) . . ?
O15 S3 C30 79.4(18) . . ?
O14 S3 F2 95.7(11) . . ?
O13 S3 F2 90.7(9) . . ?
O15 S3 F2 130.8(14) . . ?
C30 S3 F2 51.5(19) . . ?
F4 C31 F6 122(4) . . ?
F4 C31 F5 112(2) . . ?
F6 C31 F5 105.7(17) . . ?
F4 C31 S4 112.3(19) . . ?
F6 C31 S4 100.6(16) . . ?
F5 C31 S4 102.7(19) . . ?
O17 S4 O18 115.3(13) . . ?
O17 S4 O16 110.8(8) . . ?
O18 S4 O16 119.5(10) . . ?
O17 S4 C31 106.6(12) . . ?
O18 S4 C31 99.4(10) . . ?
O16 S4 C31 102.8(10) . . ?
F9 C32 F7 124(4) . . ?
F9 C32 F8 132(2) . . ?
F7 C32 F8 100(2) . . ?
F9 C32 S5 82(3) . . ?
F7 C32 S5 88(3) . . ?
F8 C32 S5 81(2) . . ?
O19 S5 O20 119.6(12) . . ?
O19 S5 O21 115.2(14) . . ?
O20 S5 O21 102.7(14) . . ?
O19 S5 C32 101.2(13) . . ?
O20 S5 C32 106.9(12) . . ?
O21 S5 C32 111.2(16) . . ?
O22 S6 O23 114.0(11) . . ?
O22 S6 C33 112.8(16) . . ?
O23 S6 C33 108(2) . . ?
O22 S6 O24 111.5(12) . . ?
O23 S6 O24 105.9(10) . . ?
C33 S6 O24 104.4(16) . . ?
F10 C33 F11 106(4) . . ?
F10 C33 F12 114(3) . . ?
F11 C33 F12 129(4) . . ?
F10 C33 S6 108(3) . . ?
F11 C33 S6 104(3) . . ?
F12 C33 S6 93(2) . . ?

loop_
_geom_bond_atom_site_label_1
_geom_bond_atom_site_label_2
_geom_bond_distance
_geom_bond_site_symmetry_2
_geom_bond_publ_flag
Ru1 N1 2.075(10) . ?
Ru1 N2 2.084(10) . ?
Ru1 N3 2.133(9) . ?
Ru1 P2 2.246(3) . ?
Ru1 P1 2.265(3) . ?
Ru1 S1 2.322(3) . ?
Ru2 N4 2.054(10) . ?
Ru2 N6 2.121(9) . ?
Ru2 N5 2.124(10) . ?
Ru2 P4 2.246(3) . ?
Ru2 P3 2.258(3) . ?
Ru2 S2 2.326(3) . ?
S1 C1 1.793(12) . ?
S1 S2 2.159(4) . ?
S2 C2 2.128(12) . ?
P1 O2 1.532(9) . ?
P1 O3 1.551(9) . ?
P1 O1 1.561(10) . ?
P2 O4 1.527(9) . ?
P2 O6 1.570(8) . ?
P2 O5 1.576(8) . ?
P3 O8 1.407(11) . ?
P3 O7 1.539(7) . ?
P3 O9 1.699(14) . ?
P4 O12 1.515(10) . ?
P4 O10 1.553(8) . ?
P4 O11 1.568(8) . ?
N1 C18 1.131(12) . ?
N2 C20 1.109(12) . ?
N3 C22 1.102(10) . ?
N4 C24 1.147(12) . ?
N5 C26 1.117(12) . ?
N6 C28 1.109(12) . ?
O1 C6 1.422(19) . ?
O2 C7 1.465(13) . ?
O3 C8 1.410(17) . ?
O4 C9 1.365(15) . ?
O5 C10 1.412(11) . ?
O6 C11 1.401(15) . ?
O7 C12 1.496(11) . ?
O8 C13 1.394(18) . ?
O9 C14 1.318(19) . ?
O10 C15 1.295(14) . ?
O11 C16 1.431(12) . ?
O12 C17 1.140(18) . ?
C1 C4 1.35(2) . ?
C1 C2 1.547(19) . ?
C2 C3 1.326(17) . ?
C2 C5 1.450(18) . ?
C4 C5 1.99(3) . ?
C18 C19 1.411(15) . ?
C20 C21 1.499(16) . ?
C22 C23 1.467(14) . ?
C24 C25 1.433(15) . ?
C26 C27 1.464(16) . ?
C28 C29 1.480(16) . ?
C30 F3 1.12(4) . ?
C30 F1 1.27(2) . ?
C30 F2 1.72(5) . ?
C30 S3 1.71(3) . ?
F2 S3 2.153(17) . ?
S3 O14 1.316(11) . ?
S3 O13 1.387(10) . ?
S3 O15 1.612(18) . ?
C31 F4 1.10(2) . ?
C31 F6 1.27(2) . ?
C31 F5 1.40(2) . ?
C31 S4 1.87(3) . ?
S4 O17 1.357(14) . ?
S4 O18 1.392(14) . ?
S4 O16 1.424(9) . ?
C32 F9 1.17(4) . ?
C32 F7 1.30(3) . ?
C32 F8 1.46(3) . ?
C32 S5 2.18(5) . ?
S5 O19 1.310(17) . ?
S5 O20 1.336(12) . ?
S5 O21 1.372(14) . ?
F12 C33 1.47(5) . ?
S6 O22 1.321(12) . ?
S6 O23 1.503(14) . ?
S6 C33 1.56(4) . ?
S6 O24 1.690(16) . ?
F11 C33 1.29(3) . ?
F10 C33 1.26(3) . ?

loop_
_geom_torsion_atom_site_label_1
_geom_torsion_atom_site_label_2
_geom_torsion_atom_site_label_3
_geom_torsion_atom_site_label_4
_geom_torsion
_geom_torsion_site_symmetry_1
_geom_torsion_site_symmetry_2
_geom_torsion_site_symmetry_3
_geom_torsion_site_symmetry_4
_geom_torsion_publ_flag
N1 Ru1 S1 C1 24(10) . . . . ?
N2 Ru1 S1 C1 -100.4(6) . . . . ?
N3 Ru1 S1 C1 -14.0(6) . . . . ?
P2 Ru1 S1 C1 169.6(6) . . . . ?
P1 Ru1 S1 C1 74.8(6) . . . . ?
N1 Ru1 S1 S2 116(10) . . . . ?
N2 Ru1 S1 S2 -8.1(2) . . . . ?
N3 Ru1 S1 S2 78.3(3) . . . . ?
P2 Ru1 S1 S2 -98.14(15) . . . . ?
P1 Ru1 S1 S2 167.10(15) . . . . ?
C1 S1 S2 C2 6.6(6) . . . . ?
Ru1 S1 S2 C2 -103.0(4) . . . . ?
C1 S1 S2 Ru2 -107.1(5) . . . . ?
Ru1 S1 S2 Ru2 143.25(13) . . . . ?
N4 Ru2 S2 C2 64(9) . . . . ?
N6 Ru2 S2 C2 -12.0(5) . . . . ?
N5 Ru2 S2 C2 -96.6(5) . . . . ?
P4 Ru2 S2 C2 172.2(5) . . . . ?
P3 Ru2 S2 C2 78.9(5) . . . . ?
N4 Ru2 S2 S1 152(9) . . . . ?
N6 Ru2 S2 S1 75.8(3) . . . . ?
N5 Ru2 S2 S1 -8.8(3) . . . . ?
P4 Ru2 S2 S1 -99.96(17) . . . . ?
P3 Ru2 S2 S1 166.74(18) . . . . ?
N1 Ru1 P1 O2 126.0(5) . . . . ?
N2 Ru1 P1 O2 61(3) . . . . ?
N3 Ru1 P1 O2 42.0(5) . . . . ?
P2 Ru1 P1 O2 -143.7(5) . . . . ?
S1 Ru1 P1 O2 -53.0(5) . . . . ?
N1 Ru1 P1 O3 -111.1(7) . . . . ?
N2 Ru1 P1 O3 -176(3) . . . . ?
N3 Ru1 P1 O3 164.9(7) . . . . ?
P2 Ru1 P1 O3 -20.8(6) . . . . ?
S1 Ru1 P1 O3 69.9(6) . . . . ?
N1 Ru1 P1 O1 7.2(6) . . . . ?
N2 Ru1 P1 O1 -58(3) . . . . ?
N3 Ru1 P1 O1 -76.8(6) . . . . ?
P2 Ru1 P1 O1 97.5(5) . . . . ?
S1 Ru1 P1 O1 -171.7(5) . . . . ?
N1 Ru1 P2 O4 67.8(5) . . . . ?
N2 Ru1 P2 O4 154.3(5) . . . . ?
N3 Ru1 P2 O4 100(2) . . . . ?
P1 Ru1 P2 O4 -23.5(5) . . . . ?
S1 Ru1 P2 O4 -111.5(5) . . . . ?
N1 Ru1 P2 O6 -54.0(5) . . . . ?
N2 Ru1 P2 O6 32.6(5) . . . . ?
N3 Ru1 P2 O6 -22(2) . . . . ?
P1 Ru1 P2 O6 -145.3(5) . . . . ?
S1 Ru1 P2 O6 126.8(5) . . . . ?
N1 Ru1 P2 O5 -171.9(4) . . . . ?
N2 Ru1 P2 O5 -85.3(4) . . . . ?
N3 Ru1 P2 O5 -140(2) . . . . ?
P1 Ru1 P2 O5 96.8(4) . . . . ?
S1 Ru1 P2 O5 8.9(4) . . . . ?
N4 Ru2 P3 O8 -102.3(11) . . . . ?
N6 Ru2 P3 O8 175.2(11) . . . . ?
N5 Ru2 P3 O8 -173(3) . . . . ?
P4 Ru2 P3 O8 -13.3(11) . . . . ?
S2 Ru2 P3 O8 78.0(11) . . . . ?
N4 Ru2 P3 O7 123.3(4) . . . . ?
N6 Ru2 P3 O7 40.8(4) . . . . ?
N5 Ru2 P3 O7 52(3) . . . . ?
P4 Ru2 P3 O7 -147.6(4) . . . . ?
S2 Ru2 P3 O7 -56.3(4) . . . . ?
N4 Ru2 P3 O9 12.5(6) . . . . ?
N6 Ru2 P3 O9 -69.9(6) . . . . ?
N5 Ru2 P3 O9 -59(3) . . . . ?
P4 Ru2 P3 O9 101.6(6) . . . . ?
S2 Ru2 P3 O9 -167.1(6) . . . . ?
N4 Ru2 P4 O12 55.1(5) . . . . ?
N6 Ru2 P4 O12 82.2(16) . . . . ?
N5 Ru2 P4 O12 142.1(5) . . . . ?
P3 Ru2 P4 O12 -36.3(5) . . . . ?
S2 Ru2 P4 O12 -123.6(5) . . . . ?
N4 Ru2 P4 O10 -68.0(5) . . . . ?
N6 Ru2 P4 O10 -40.9(16) . . . . ?
N5 Ru2 P4 O10 19.0(5) . . . . ?
P3 Ru2 P4 O10 -159.4(4) . . . . ?
S2 Ru2 P4 O10 113.3(4) . . . . ?
N4 Ru2 P4 O11 174.9(5) . . . . ?
N6 Ru2 P4 O11 -158.0(15) . . . . ?
N5 Ru2 P4 O11 -98.1(5) . . . . ?
P3 Ru2 P4 O11 83.5(4) . . . . ?
S2 Ru2 P4 O11 -3.8(4) . . . . ?
N2 Ru1 N1 C18 56(7) . . . . ?
N3 Ru1 N1 C18 -30(7) . . . . ?
P2 Ru1 N1 C18 146(7) . . . . ?
P1 Ru1 N1 C18 -119(7) . . . . ?
S1 Ru1 N1 C18 -68(15) . . . . ?
N1 Ru1 N2 C20 -99(16) . . . . ?
N3 Ru1 N2 C20 -15(16) . . . . ?
P2 Ru1 N2 C20 171(16) . . . . ?
P1 Ru1 N2 C20 -34(18) . . . . ?
S1 Ru1 N2 C20 80(16) . . . . ?
N1 Ru1 N3 C22 36(6) . . . . ?
N2 Ru1 N3 C22 -51(6) . . . . ?
P2 Ru1 N3 C22 3(7) . . . . ?
P1 Ru1 N3 C22 127(6) . . . . ?
S1 Ru1 N3 C22 -145(6) . . . . ?
N6 Ru2 N4 C24 3(10) . . . . ?
N5 Ru2 N4 C24 87(10) . . . . ?
P4 Ru2 N4 C24 179(100) . . . . ?
P3 Ru2 N4 C24 -88(10) . . . . ?
S2 Ru2 N4 C24 -73(15) . . . . ?
N4 Ru2 N5 C26 -67(12) . . . . ?
N6 Ru2 N5 C26 16(12) . . . . ?
P4 Ru2 N5 C26 -156(12) . . . . ?
P3 Ru2 N5 C26 5(14) . . . . ?
S2 Ru2 N5 C26 113(12) . . . . ?
N4 Ru2 N6 C28 29(4) . . . . ?
N5 Ru2 N6 C28 -59(4) . . . . ?
P4 Ru2 N6 C28 1(6) . . . . ?
P3 Ru2 N6 C28 120(4) . . . . ?
S2 Ru2 N6 C28 -153(4) . . . . ?
O2 P1 O1 C6 73.4(18) . . . . ?
O3 P1 O1 C6 -35.3(18) . . . . ?
Ru1 P1 O1 C6 -166.3(16) . . . . ?
O3 P1 O2 C7 43.6(14) . . . . ?
O1 P1 O2 C7 -61.6(14) . . . . ?
Ru1 P1 O2 C7 176.5(12) . . . . ?
O2 P1 O3 C8 63.3(14) . . . . ?
O1 P1 O3 C8 173.9(13) . . . . ?
Ru1 P1 O3 C8 -61.9(14) . . . . ?
O6 P2 O4 C9 61.9(12) . . . . ?
O5 P2 O4 C9 171.2(11) . . . . ?
Ru1 P2 O4 C9 -62.3(12) . . . . ?
O4 P2 O5 C10 -45.5(10) . . . . ?
O6 P2 O5 C10 62.2(11) . . . . ?
Ru1 P2 O5 C10 -178.0(9) . . . . ?
O4 P2 O6 C11 33.2(19) . . . . ?
O5 P2 O6 C11 -71.7(18) . . . . ?
Ru1 P2 O6 C11 165.7(17) . . . . ?
O8 P3 O7 C12 40.6(13) . . . . ?
O9 P3 O7 C12 -59.3(10) . . . . ?
Ru2 P3 O7 C12 -177.0(8) . . . . ?
O7 P3 O8 C13 59.0(16) . . . . ?
O9 P3 O8 C13 162.6(15) . . . . ?
Ru2 P3 O8 C13 -75.4(15) . . . . ?
O8 P3 O9 C14 -21(2) . . . . ?
O7 P3 O9 C14 90(2) . . . . ?
Ru2 P3 O9 C14 -153(2) . . . . ?
O12 P4 O10 C15 -37.3(18) . . . . ?
O11 P4 O10 C15 -146.7(17) . . . . ?
Ru2 P4 O10 C15 89.5(17) . . . . ?
O12 P4 O11 C16 -69.8(11) . . . . ?
O10 P4 O11 C16 41.6(11) . . . . ?
Ru2 P4 O11 C16 165.1(9) . . . . ?
O10 P4 O12 C17 -3(4) . . . . ?
O11 P4 O12 C17 105(4) . . . . ?
Ru2 P4 O12 C17 -130(4) . . . . ?
S2 S1 C1 C4 94.9(15) . . . . ?
Ru1 S1 C1 C4 -152.4(14) . . . . ?
S2 S1 C1 C2 -9.2(9) . . . . ?
Ru1 S1 C1 C2 103.5(10) . . . . ?
C4 C1 C2 C3 129(2) . . . . ?
S1 C1 C2 C3 -110.6(17) . . . . ?
C4 C1 C2 C5 18.1(17) . . . . ?
S1 C1 C2 C5 138.7(12) . . . . ?
C4 C1 C2 S2 -111.4(12) . . . . ?
S1 C1 C2 S2 9.3(9) . . . . ?
S1 S2 C2 C3 117.6(13) . . . . ?
Ru2 S2 C2 C3 -130.4(12) . . . . ?
S1 S2 C2 C5 -113.4(16) . . . . ?
Ru2 S2 C2 C5 -1.5(18) . . . . ?
S1 S2 C2 C1 -7.6(8) . . . . ?
Ru2 S2 C2 C1 104.4(8) . . . . ?
C2 C1 C4 C5 -12.8(12) . . . . ?
S1 C1 C4 C5 -123.7(13) . . . . ?
C3 C2 C5 C4 -137.7(16) . . . . ?
C1 C2 C5 C4 -12.5(12) . . . . ?
S2 C2 C5 C4 88.5(15) . . . . ?
C1 C4 C5 C2 14.2(13) . . . . ?
Ru1 N1 C18 C19 -97(63) . . . . ?
Ru1 N2 C20 C21 -113(42) . . . . ?
Ru1 N3 C22 C23 161(19) . . . . ?
Ru2 N4 C24 C25 -2(49) . . . . ?
Ru2 N5 C26 C27 100(22) . . . . ?
Ru2 N6 C28 C29 -163(100) . . . . ?
F3 C30 F2 S3 118(2) . . . . ?
F1 C30 F2 S3 -108(2) . . . . ?
F3 C30 S3 O14 -173(4) . . . . ?
F1 C30 S3 O14 17(4) . . . . ?
F2 C30 S3 O14 -74.0(15) . . . . ?
F3 C30 S3 O13 -25(5) . . . . ?
F1 C30 S3 O13 166(2) . . . . ?
F2 C30 S3 O13 75(2) . . . . ?
F3 C30 S3 O15 84(5) . . . . ?
F1 C30 S3 O15 -85(3) . . . . ?
F2 C30 S3 O15 -176.6(17) . . . . ?
F3 C30 S3 F2 -99(4) . . . . ?
F1 C30 S3 F2 91(4) . . . . ?
C30 F2 S3 O14 121.3(17) . . . . ?
C30 F2 S3 O13 -114.3(17) . . . . ?
C30 F2 S3 O15 4(2) . . . . ?
F4 C31 S4 O17 180(3) . . . . ?
F6 C31 S4 O17 49(2) . . . . ?
F5 C31 S4 O17 -60.1(14) . . . . ?
F4 C31 S4 O18 -60(3) . . . . ?
F6 C31 S4 O18 169(2) . . . . ?
F5 C31 S4 O18 60.0(15) . . . . ?
F4 C31 S4 O16 63(3) . . . . ?
F6 C31 S4 O16 -67.8(19) . . . . ?
F5 C31 S4 O16 -176.7(11) . . . . ?
F9 C32 S5 O19 -66(2) . . . . ?
F7 C32 S5 O19 59(2) . . . . ?
F8 C32 S5 O19 158.9(16) . . . . ?
F9 C32 S5 O20 60(2) . . . . ?
F7 C32 S5 O20 -175.4(17) . . . . ?
F8 C32 S5 O20 -75.2(17) . . . . ?
F9 C32 S5 O21 172(2) . . . . ?
F7 C32 S5 O21 -64(2) . . . . ?
F8 C32 S5 O21 36.1(18) . . . . ?
O22 S6 C33 F10 173(3) . . . . ?
O23 S6 C33 F10 47(4) . . . . ?
O24 S6 C33 F10 -66(4) . . . . ?
O22 S6 C33 F11 61(4) . . . . ?
O23 S6 C33 F11 -66(3) . . . . ?
O24 S6 C33 F11 -178(3) . . . . ?
O22 S6 C33 F12 -71(2) . . . . ?
O23 S6 C33 F12 162.6(16) . . . . ?
O24 S6 C33 F12 50(2) . . . . ?
